data_1532988
loop_
_publ_author_name
'Nakatsugawa, H.'
'Nagasawa, K.'

_publ_section_title
;
 Evidence for the two-dimensional hybridization in Na0.79 Co O2 and Na0.84
 Co O2
;
_journal_name_full 'Journal of Solid State Chemistry'
_journal_page_first 1137
_journal_page_last 1145
_journal_volume 177
_journal_year 2004
_chemical_formula_sum 'Co Na0.78 O2'
_chemical_name_systematic 'Na0.78 (Co O2)'
_space_group_IT_number 194
_symmetry_space_group_name_Hall '-P 6c 2c'
_symmetry_space_group_name_H-M 'P 63/m m c'
_cell_angle_alpha 90
_cell_angle_beta 90
_cell_angle_gamma 120
_cell_formula_units_Z 2
_cell_length_a 2.831
_cell_length_b 2.831
_cell_length_c 10.9
_cell_volume 75.655
_citation_journal_id_ASTM JSSCBI
_cod_data_source_file Nakatsugawa_JSSCBI_2004_1631.cif
_cod_data_source_block Co1Na0.78O2
_cod_original_cell_volume 75.65487
_cod_original_formula_sum 'Co1 Na0.78 O2'
_cod_database_code 1532988

loop_
_symmetry_equiv_pos_as_xyz
x,y,z
x-y,x,z+1/2
-y,x-y,z
-x,-y,z+1/2
-x+y,-x,z
y,-x+y,z+1/2
-y,-x,-z+1/2
x-y,-y,-z
x,x-y,-z+1/2
y,x,-z
-x+y,y,-z+1/2
-x,-x+y,-z
-x,-y,-z
-x+y,-x,-z-1/2
y,-x+y,-z
x,y,-z-1/2
x-y,x,-z
-y,x-y,-z-1/2
y,x,z-1/2
-x+y,y,z
-x,-x+y,z-1/2
-y,-x,z
x-y,-y,z-1/2
x,x-y,z

loop_
_atom_site_label
_atom_site_type_symbol
_atom_site_fract_x
_atom_site_fract_y
_atom_site_fract_z
_atom_site_occupancy
_atom_site_U_iso_or_equiv
Na1 Na+1 0 0 0.5 0.28 0.0
O1 O-2 0.3333 0.6667 0.0898 1 0.0
Co1 Co+3 0 0 0 1 0.0
Na2 Na+1 0.6667 0.3333 0.25 0.5 0.0
